data_7704691
loop_
_publ_author_name
'Yan, Dongming'
'Xiao, Yu'
'Liu, Chang'
'Hou, Peipei'
'Chai, Wenxiang'
'Hosono, Hideo'
'Lin, Hua'
'Liu, Yi'

_publ_section_title
;
 Two new members in the quaternary Cs-Ag-As-S family with different
 arrangements of Ag-S and As-S asymmetric building units: syntheses,
 structures, and theoretical studies.
;
_journal_issue 28
_journal_name_full 'Dalton transactions (Cambridge, England : 2003)'
_journal_page_first 9743
_journal_page_last 9750
_journal_paper_doi 10.1039/d0dt01375g
_journal_volume 49
_journal_year 2020
_chemical_formula_sum 'Ag As4 Cs3 S8'
_chemical_formula_weight 1062.76
_space_group_crystal_system monoclinic
_space_group_IT_number 15
_space_group_name_Hall '-C 2yc'
_space_group_name_H-M_alt 'C 1 2/c 1'
_audit_creation_method SHELXL-2014/7
_audit_update_record
;
2020-03-12 deposited with the CCDC.	2020-06-22 downloaded from the CCDC.
;
_cell_angle_alpha 90
_cell_angle_beta 109.85(3)
_cell_angle_gamma 90
_cell_formula_units_Z 8
_cell_length_a 27.760(6)
_cell_length_b 6.9800(14)
_cell_length_c 19.680(4)
_cell_measurement_reflns_used 2358
_cell_measurement_temperature 293(2)
_cell_measurement_theta_max 29.3756
_cell_measurement_theta_min 3.0111
_cell_volume 3586.7(15)
_computing_structure_refinement 'SHELXL-2014/7 (Sheldrick, 2014)'
_diffrn_ambient_temperature 293(2)
_diffrn_detector_area_resol_mean 10.3592
_diffrn_measured_fraction_theta_full 0.997
_diffrn_measured_fraction_theta_max 0.997
_diffrn_measurement_device_type 'Xcalibur, Atlas, Gemini ultra'
_diffrn_measurement_method '\w scans'
_diffrn_radiation_type MoK\a
_diffrn_radiation_wavelength 0.71073
_diffrn_reflns_av_R_equivalents 0.0906
_diffrn_reflns_av_unetI/netI 0.0987
_diffrn_reflns_Laue_measured_fraction_full 0.997
_diffrn_reflns_Laue_measured_fraction_max 0.997
_diffrn_reflns_limit_h_max 32
_diffrn_reflns_limit_h_min -30
_diffrn_reflns_limit_k_max 7
_diffrn_reflns_limit_k_min -8
_diffrn_reflns_limit_l_max 23
_diffrn_reflns_limit_l_min -22
_diffrn_reflns_number 6579
_diffrn_reflns_point_group_measured_fraction_full 0.997
_diffrn_reflns_point_group_measured_fraction_max 0.997
_diffrn_reflns_theta_full 24.993
_diffrn_reflns_theta_max 24.993
_diffrn_reflns_theta_min 3.021
_exptl_absorpt_coefficient_mu 15.354
_exptl_absorpt_correction_T_max 1.00000
_exptl_absorpt_correction_T_min 0.27758
_exptl_absorpt_correction_type multi-scan
_exptl_crystal_colour YELLOW
_exptl_crystal_density_diffrn 3.936
_exptl_crystal_description PLATE
_exptl_crystal_F_000 3776
_exptl_crystal_size_max 0.32
_exptl_crystal_size_mid 0.26
_exptl_crystal_size_min 0.12
_refine_diff_density_max 3.509
_refine_diff_density_min -3.732
_refine_diff_density_rms 0.751
_refine_ls_extinction_coef 0.00021(8)
_refine_ls_extinction_expression Fc^*^=kFc[1+0.001xFc^2^\l^3^/sin(2\q)]^-1/4^
_refine_ls_extinction_method 'SHELXL-2014/7 (Sheldrick 2014'
_refine_ls_goodness_of_fit_ref 1.108
_refine_ls_hydrogen_treatment undef
_refine_ls_matrix_type full
_refine_ls_number_parameters 147
_refine_ls_number_reflns 3156
_refine_ls_number_restraints 0
_refine_ls_restrained_S_all 1.108
_refine_ls_R_factor_all 0.1145
_refine_ls_R_factor_gt 0.0858
_refine_ls_shift/su_max 0.000
_refine_ls_shift/su_mean 0.000
_refine_ls_structure_factor_coef Fsqd
_refine_ls_weighting_details 'w=1/[\s^2^(Fo^2^)+(0.2000P)^2^] where P=(Fo^2^+2Fc^2^)/3'
_refine_ls_weighting_scheme calc
_refine_ls_wR_factor_gt 0.2279
_refine_ls_wR_factor_ref 0.3058
_reflns_Friedel_coverage 0.000
_reflns_number_gt 2298
_reflns_number_total 3156
_reflns_threshold_expression 'I > 2\s(I)'
_cod_data_source_file d0dt01375g2.cif
_cod_data_source_block Cs3AgAs4S8
_cod_depositor_comments 'Adding full bibliography for 7704690--7704691.cif.'
_cod_original_cell_volume 3586.7(14)
_cod_original_sg_symbol_H-M 'C 2/c'
_cod_database_code 7704691
_shelx_shelxl_version_number 2014/7
_shelx_space_group_comment
;
The symmetry employed for this shelxl refinement is uniquely defined
by the following loop, which should always be used as a source of
symmetry information in preference to the above space-group names.
They are only intended as comments.
;

loop_
_space_group_symop_operation_xyz
'x, y, z'
'-x, y, -z+1/2'
'x+1/2, y+1/2, z'
'-x+1/2, y+1/2, -z+1/2'
'-x, -y, -z'
'x, -y, z-1/2'
'-x+1/2, -y+1/2, -z'
'x+1/2, -y+1/2, z-1/2'

loop_
_atom_site_label
_atom_site_type_symbol
_atom_site_fract_x
_atom_site_fract_y
_atom_site_fract_z
_atom_site_U_iso_or_equiv
_atom_site_adp_type
_atom_site_occupancy
_atom_site_site_symmetry_order
_atom_site_calc_flag
_atom_site_refinement_flags_posn
_atom_site_refinement_flags_adp
_atom_site_refinement_flags_occupancy
_atom_site_disorder_assembly
_atom_site_disorder_group
Cs1 Cs 0.12661(6) 0.2006(2) 0.40999(8) 0.0434(6) Uani 1 1 d . . . . .
Cs2 Cs 0.28049(5) 0.25693(17) 0.34231(8) 0.0333(5) Uani 1 1 d . . . . .
Cs3 Cs 0.50166(5) 0.2259(2) 0.06209(8) 0.0354(5) Uani 1 1 d . . . . .
Ag1 Ag 0.0000 0.4452(4) 0.2500 0.0515(8) Uani 1 2 d S T P . .
Ag2 Ag 0.0000 0.9710(4) 0.2500 0.0434(7) Uani 1 2 d S T P . .
As1 As 0.15173(8) 0.2689(3) 0.03389(11) 0.0231(6) Uani 1 1 d . . . . .
As2 As 0.10233(8) 0.2152(3) 0.16889(11) 0.0243(6) Uani 1 1 d . . . . .
As3 As 0.39702(8) 0.2194(3) 0.25951(11) 0.0272(6) Uani 1 1 d . . . . .
As4 As 0.28729(8) 0.2216(3) 0.09930(11) 0.0242(6) Uani 1 1 d . . . . .
S1 S 0.0197(2) 0.2010(8) 0.1581(3) 0.0343(13) Uani 1 1 d . . . . .
S2 S 0.14601(17) 0.0066(7) 0.2592(2) 0.0285(11) Uani 1 1 d . . . . .
S3 S 0.21878(19) 0.2666(7) 0.1399(3) 0.0249(11) Uani 1 1 d . . . . .
S4 S 0.26137(19) 0.0102(7) 0.5222(3) 0.0308(11) Uani 1 1 d . . . . .
S5 S 0.10324(18) 0.0389(7) 0.0714(3) 0.0291(11) Uani 1 1 d . . . . .
S6 S 0.32847(17) 0.0359(7) 0.2058(3) 0.0284(11) Uani 1 1 d . . . . .
S7 S 0.11004(17) 0.5224(7) 0.0442(3) 0.0289(11) Uani 1 1 d . . . . .
S8 S 0.4329(2) 0.2145(8) 0.1757(3) 0.0342(13) Uani 1 1 d . . . . .

loop_
_atom_site_aniso_label
_atom_site_aniso_U_11
_atom_site_aniso_U_22
_atom_site_aniso_U_33
_atom_site_aniso_U_23
_atom_site_aniso_U_13
_atom_site_aniso_U_12
Cs1 0.0515(10) 0.0438(10) 0.0442(10) -0.0108(7) 0.0281(8) -0.0096(7)
Cs2 0.0344(9) 0.0238(8) 0.0454(10) -0.0003(5) 0.0184(7) 0.0048(5)
Cs3 0.0262(8) 0.0418(9) 0.0402(9) -0.0065(6) 0.0138(6) -0.0006(6)
Ag1 0.0539(17) 0.0360(15) 0.0683(19) 0.000 0.0257(14) 0.000
Ag2 0.0393(14) 0.0383(15) 0.0581(16) 0.000 0.0235(11) 0.000
As1 0.0230(11) 0.0236(11) 0.0276(12) -0.0012(8) 0.0150(9) 0.0003(8)
As2 0.0283(12) 0.0191(11) 0.0302(12) 0.0000(8) 0.0161(9) -0.0007(8)
As3 0.0256(12) 0.0306(12) 0.0283(12) 0.0003(8) 0.0131(9) 0.0003(8)
As4 0.0225(11) 0.0229(11) 0.0316(12) -0.0014(8) 0.0149(9) -0.0022(8)
S1 0.021(3) 0.042(3) 0.044(3) 0.005(3) 0.016(2) 0.005(2)
S2 0.027(3) 0.033(3) 0.025(2) 0.009(2) 0.0088(19) 0.004(2)
S3 0.022(2) 0.029(3) 0.027(3) 0.0055(19) 0.0120(19) 0.0060(19)
S4 0.038(3) 0.027(3) 0.032(2) 0.005(2) 0.018(2) -0.002(2)
S5 0.036(3) 0.025(3) 0.031(3) 0.001(2) 0.017(2) 0.000(2)
S6 0.028(3) 0.024(3) 0.035(3) 0.008(2) 0.013(2) 0.000(2)
S7 0.032(3) 0.018(2) 0.040(3) -0.002(2) 0.016(2) 0.002(2)
S8 0.028(3) 0.040(3) 0.042(3) -0.006(2) 0.022(2) -0.003(2)

loop_
_atom_type_symbol
_atom_type_description
_atom_type_scat_dispersion_real
_atom_type_scat_dispersion_imag
_atom_type_scat_source
S S 0.1246 0.1234 'International Tables Vol C Tables 4.2.6.8 and 6.1.1.4'
As As 0.0499 2.0058 'International Tables Vol C Tables 4.2.6.8 and 6.1.1.4'
Ag Ag -0.8971 1.1015 'International Tables Vol C Tables 4.2.6.8 and 6.1.1.4'
Cs Cs -0.3680 2.1192 'International Tables Vol C Tables 4.2.6.8 and 6.1.1.4'

loop_
_geom_angle_atom_site_label_1
_geom_angle_atom_site_label_2
_geom_angle_atom_site_label_3
_geom_angle
_geom_angle_site_symmetry_1
_geom_angle_site_symmetry_3
_geom_angle_publ_flag
S7 Cs1 S2 168.65(12) 6_566 . ?
S7 Cs1 S4 73.75(11) 6_566 7_556 ?
S2 Cs1 S4 99.93(11) . 7_556 ?
S7 Cs1 S6 105.93(11) 6_566 4 ?
S2 Cs1 S6 62.92(11) . 4 ?
S4 Cs1 S6 56.51(11) 7_556 4 ?
S7 Cs1 S1 82.25(12) 6_566 2 ?
S2 Cs1 S1 98.95(12) . 2 ?
S4 Cs1 S1 145.00(12) 7_556 2 ?
S6 Cs1 S1 108.57(12) 4 2 ?
S7 Cs1 S5 60.20(11) 6_566 6_556 ?
S2 Cs1 S5 131.15(12) . 6_556 ?
S4 Cs1 S5 107.95(11) 7_556 6_556 ?
S6 Cs1 S5 163.14(11) 4 6_556 ?
S1 Cs1 S5 80.35(12) 2 6_556 ?
S7 Cs1 S4 96.36(12) 6_566 . ?
S2 Cs1 S4 87.32(11) . . ?
S4 Cs1 S4 55.28(14) 7_556 . ?
S6 Cs1 S4 95.97(10) 4 . ?
S1 Cs1 S4 154.90(12) 2 . ?
S5 Cs1 S4 77.34(10) 6_556 . ?
S7 Cs1 S8 132.54(11) 6_566 4_545 ?
S2 Cs1 S8 57.04(11) . 4_545 ?
S4 Cs1 S8 147.43(12) 7_556 4_545 ?
S6 Cs1 S8 117.29(11) 4 4_545 ?
S1 Cs1 S8 66.72(12) 2 4_545 ?
S5 Cs1 S8 79.20(11) 6_556 4_545 ?
S4 Cs1 S8 97.66(12) . 4_545 ?
S7 Cs1 As1 91.93(9) 6_566 6_556 ?
S2 Cs1 As1 98.98(9) . 6_556 ?
S4 Cs1 As1 106.63(10) 7_556 6_556 ?
S6 Cs1 As1 148.58(9) 4 6_556 ?
S1 Cs1 As1 99.15(9) 2 6_556 ?
S5 Cs1 As1 35.09(8) 6_556 6_556 ?
S4 Cs1 As1 55.77(8) . 6_556 ?
S8 Cs1 As1 60.75(10) 4_545 6_556 ?
S7 Cs1 S8 71.33(12) 6_566 4 ?
S2 Cs1 S8 98.57(12) . 4 ?
S4 Cs1 S8 80.56(12) 7_556 4 ?
S6 Cs1 S8 51.10(10) 4 4 ?
S1 Cs1 S8 67.66(11) 2 4 ?
S5 Cs1 S8 124.65(11) 6_556 4 ?
S4 Cs1 S8 135.74(11) . 4 ?
S8 Cs1 S8 122.36(16) 4_545 4 ?
As1 Cs1 S8 159.51(8) 6_556 4 ?
S7 Cs1 As4 135.92(10) 6_566 4_545 ?
S2 Cs1 As4 52.29(9) . 4_545 ?
S4 Cs1 As4 91.75(9) 7_556 4_545 ?
S6 Cs1 As4 99.22(8) 4 4_545 ?
S1 Cs1 As4 123.01(9) 2 4_545 ?
S5 Cs1 As4 86.97(8) 6_556 4_545 ?
S4 Cs1 As4 44.76(8) . 4_545 ?
S8 Cs1 As4 56.34(8) 4_545 4_545 ?
As1 Cs1 As4 51.93(4) 6_556 4_545 ?
S8 Cs1 As4 148.34(8) 4 4_545 ?
S7 Cs1 Ag2 120.02(9) 6_566 1_545 ?
S2 Cs1 Ag2 62.52(8) . 1_545 ?
S4 Cs1 Ag2 155.04(9) 7_556 1_545 ?
S6 Cs1 Ag2 98.61(8) 4 1_545 ?
S1 Cs1 Ag2 37.88(9) 2 1_545 ?
S5 Cs1 Ag2 97.00(8) 6_556 1_545 ?
S4 Cs1 Ag2 134.63(9) . 1_545 ?
S8 Cs1 Ag2 38.03(9) 4_545 1_545 ?
As1 Cs1 Ag2 94.20(6) 6_556 1_545 ?
S8 Cs1 Ag2 84.61(10) 4 1_545 ?
As4 Cs1 Ag2 90.43(5) 4_545 1_545 ?
S3 Cs2 S6 124.34(12) 4_545 4 ?
S3 Cs2 S7 59.78(12) 4_545 4_545 ?
S6 Cs2 S7 158.15(12) 4 4_545 ?
S3 Cs2 S3 168.76(17) 4_545 4 ?
S6 Cs2 S3 55.95(12) 4 4 ?
S7 Cs2 S3 115.31(12) 4_545 4 ?
S3 Cs2 S4 111.27(12) 4_545 7_556 ?
S6 Cs2 S4 58.66(12) 4 7_556 ?
S7 Cs2 S4 99.51(12) 4_545 7_556 ?
S3 Cs2 S4 58.37(11) 4 7_556 ?
S3 Cs2 S5 120.86(12) 4_545 4 ?
S6 Cs2 S5 112.09(12) 4 4 ?
S7 Cs2 S5 61.28(12) 4_545 4 ?
S3 Cs2 S5 56.34(11) 4 4 ?
S4 Cs2 S5 82.56(11) 7_556 4 ?
S3 Cs2 S6 70.68(11) 4_545 . ?
S6 Cs2 S6 122.16(7) 4 . ?
S7 Cs2 S6 79.68(11) 4_545 . ?
S3 Cs2 S6 119.51(11) 4 . ?
S4 Cs2 S6 177.21(11) 7_556 . ?
S5 Cs2 S6 94.74(11) 4 . ?
S3 Cs2 S2 122.21(11) 4_545 4 ?
S6 Cs2 S2 100.21(12) 4 4 ?
S7 Cs2 S2 92.63(11) 4_545 4 ?
S3 Cs2 S2 66.55(11) 4 4 ?
S4 Cs2 S2 123.53(11) 7_556 4 ?
S5 Cs2 S2 56.14(10) 4 4 ?
S6 Cs2 S2 53.99(10) . 4 ?
S3 Cs2 S3 96.33(12) 4_545 . ?
S6 Cs2 S3 69.98(11) 4 . ?
S7 Cs2 S3 131.84(11) 4_545 . ?
S3 Cs2 S3 94.08(12) 4 . ?
S4 Cs2 S3 128.64(11) 7_556 . ?
S5 Cs2 S3 119.55(11) 4 . ?
S6 Cs2 S3 52.29(10) . . ?
S2 Cs2 S3 63.95(10) 4 . ?
S3 Cs2 S2 64.71(11) 4_545 . ?
S6 Cs2 S2 61.14(11) 4 . ?
S7 Cs2 S2 123.47(11) 4_545 . ?
S3 Cs2 S2 117.08(11) 4 . ?
S4 Cs2 S2 90.52(11) 7_556 . ?
S5 Cs2 S2 172.37(11) 4 . ?
S6 Cs2 S2 92.14(11) . . ?
S2 Cs2 S2 126.69(7) 4 . ?
S3 Cs2 S2 62.74(10) . . ?
S3 Cs2 As3 89.92(9) 4_545 . ?
S6 Cs2 As3 131.65(9) 4 . ?
S7 Cs2 As3 65.97(8) 4_545 . ?
S3 Cs2 As3 97.11(9) 4 . ?
S4 Cs2 As3 144.41(9) 7_556 . ?
S5 Cs2 As3 61.89(8) 4 . ?
S6 Cs2 As3 32.86(8) . . ?
S2 Cs2 As3 33.74(8) 4 . ?
S3 Cs2 As3 73.58(8) . . ?
S2 Cs2 As3 124.86(8) . . ?
S3 Cs2 As4 138.17(9) 4_545 4 ?
S6 Cs2 As4 35.71(8) 4 4 ?
S7 Cs2 As4 124.82(9) 4_545 4 ?
S3 Cs2 As4 34.31(8) 4 4 ?
S4 Cs2 As4 31.79(8) 7_556 4 ?
S5 Cs2 As4 82.03(8) 4 4 ?
S6 Cs2 As4 147.31(9) . 4 ?
S2 Cs2 As4 99.59(9) 4 4 ?
S3 Cs2 As4 101.24(8) . 4 ?
S2 Cs2 As4 90.40(8) . 4 ?
As3 Cs2 As4 131.39(5) . 4 ?
S8 Cs3 S7 139.58(13) . 3_545 ?
S8 Cs3 S5 126.80(13) . 3 ?
S7 Cs3 S5 63.28(11) 3_545 3 ?
S8 Cs3 S7 78.63(13) . 7 ?
S7 Cs3 S7 110.87(9) 3_545 7 ?
S5 Cs3 S7 149.04(12) 3 7 ?
S8 Cs3 S5 89.72(13) . 7 ?
S7 Cs3 S5 129.21(12) 3_545 7 ?
S5 Cs3 S5 100.99(11) 3 7 ?
S7 Cs3 S5 57.49(12) 7 7 ?
S8 Cs3 As3 77.87(11) . 2_655 ?
S7 Cs3 As3 71.45(9) 3_545 2_655 ?
S5 Cs3 As3 67.60(9) 3 2_655 ?
S7 Cs3 As3 142.04(9) 7 2_655 ?
S5 Cs3 As3 150.65(9) 7 2_655 ?
S8 Cs3 S1 72.47(12) . 3 ?
S7 Cs3 S1 116.24(12) 3_545 3 ?
S5 Cs3 S1 57.33(11) 3 3 ?
S7 Cs3 S1 131.80(12) 7 3 ?
S5 Cs3 S1 84.31(12) 7 3 ?
As3 Cs3 S1 66.66(9) 2_655 3 ?
S8 Cs3 Cs3 119.04(11) . 5_655 ?
S7 Cs3 Cs3 56.58(9) 3_545 5_655 ?
S5 Cs3 Cs3 112.04(9) 3 5_655 ?
S7 Cs3 Cs3 54.29(8) 7 5_655 ?
S5 Cs3 Cs3 93.97(10) 7 5_655 ?
As3 Cs3 Cs3 115.33(6) 2_655 5_655 ?
S1 Cs3 Cs3 168.41(10) 3 5_655 ?
S8 Cs3 As1 64.44(11) . 7 ?
S7 Cs3 As1 140.78(9) 3_545 7 ?
S5 Cs3 As1 135.94(9) 3 7 ?
S7 Cs3 As1 32.35(8) 7 7 ?
S5 Cs3 As1 35.62(8) 7 7 ?
As3 Cs3 As1 142.31(6) 2_655 7 ?
S1 Cs3 As1 99.58(9) 3 7 ?
Cs3 Cs3 As1 85.34(5) 5_655 7 ?
S8 Cs3 S1 71.43(12) . 3_545 ?
S7 Cs3 S1 72.75(11) 3_545 3_545 ?
S5 Cs3 S1 124.31(12) 3 3_545 ?
S7 Cs3 S1 77.24(12) 7 3_545 ?
S5 Cs3 S1 133.79(12) 7 3_545 ?
As3 Cs3 S1 67.20(9) 2_655 3_545 ?
S1 Cs3 S1 125.78(16) 3 3_545 ?
Cs3 Cs3 S1 62.93(9) 5_655 3_545 ?
As1 Cs3 S1 99.74(8) 7 3_545 ?
S8 Cs3 Ag2 39.94(10) . 3_545 ?
S7 Cs3 Ag2 122.85(9) 3_545 3_545 ?
S5 Cs3 Ag2 87.04(8) 3 3_545 ?
S7 Cs3 Ag2 117.48(8) 7 3_545 ?
S5 Cs3 Ag2 102.43(8) 7 3_545 ?
As3 Cs3 Ag2 51.82(4) 2_655 3_545 ?
S1 Cs3 Ag2 38.56(9) 3 3_545 ?
Cs3 Cs3 Ag2 152.08(7) 5_655 3_545 ?
As1 Cs3 Ag2 94.91(5) 7 3_545 ?
S1 Cs3 Ag2 89.65(9) 3_545 3_545 ?
S8 Cs3 Ag1 39.91(10) . 3_545 ?
S7 Cs3 Ag1 99.70(9) 3_545 3_545 ?
S5 Cs3 Ag1 119.45(9) 3 3_545 ?
S7 Cs3 Ag1 91.29(9) 7 3_545 ?
S5 Cs3 Ag1 127.54(8) 7 3_545 ?
As3 Cs3 Ag1 52.21(4) 2_655 3_545 ?
S1 Cs3 Ag1 90.47(9) 3 3_545 ?
Cs3 Cs3 Ag1 99.58(6) 5_655 3_545 ?
As1 Cs3 Ag1 95.23(5) 7 3_545 ?
S1 Cs3 Ag1 37.65(8) 3_545 3_545 ?
Ag2 Cs3 Ag1 52.54(5) 3_545 3_545 ?
S1 Ag1 S1 100.8(2) . 2 ?
S1 Ag1 S8 123.29(15) . 4 ?
S1 Ag1 S8 109.82(17) 2 4 ?
S1 Ag1 S8 109.82(17) . 3_455 ?
S1 Ag1 S8 123.29(15) 2 3_455 ?
S8 Ag1 S8 91.7(2) 4 3_455 ?
S1 Ag1 Ag2 50.38(12) . 1_545 ?
S1 Ag1 Ag2 50.38(12) 2 1_545 ?
S8 Ag1 Ag2 134.13(12) 4 1_545 ?
S8 Ag1 Ag2 134.13(12) 3_455 1_545 ?
S1 Ag1 Cs3 163.59(13) . 4 ?
S1 Ag1 Cs3 68.65(12) 2 4 ?
S8 Ag1 Cs3 53.82(11) 4 4 ?
S8 Ag1 Cs3 86.58(12) 3_455 4 ?
Ag2 Ag1 Cs3 117.82(4) 1_545 4 ?
S1 Ag1 Cs3 68.65(12) . 3_455 ?
S1 Ag1 Cs3 163.59(13) 2 3_455 ?
S8 Ag1 Cs3 86.58(12) 4 3_455 ?
S8 Ag1 Cs3 53.82(11) 3_455 3_455 ?
Ag2 Ag1 Cs3 117.82(4) 1_545 3_455 ?
Cs3 Ag1 Cs3 124.36(8) 4 3_455 ?
S1 Ag1 Cs1 62.94(12) . 2 ?
S1 Ag1 Cs1 86.38(13) 2 2 ?
S8 Ag1 Cs1 159.39(14) 4 2 ?
S8 Ag1 Cs1 68.26(12) 3_455 2 ?
Ag2 Ag1 Cs1 66.03(4) 1_545 2 ?
Cs3 Ag1 Cs1 126.36(3) 4 2 ?
Cs3 Ag1 Cs1 77.66(3) 3_455 2 ?
S1 Ag1 Cs1 86.39(13) . . ?
S1 Ag1 Cs1 62.94(12) 2 . ?
S8 Ag1 Cs1 68.26(12) 4 . ?
S8 Ag1 Cs1 159.39(14) 3_455 . ?
Ag2 Ag1 Cs1 66.03(4) 1_545 . ?
Cs3 Ag1 Cs1 77.66(3) 4 . ?
Cs3 Ag1 Cs1 126.36(3) 3_455 . ?
Cs1 Ag1 Cs1 132.07(8) 2 . ?
S1 Ag2 S1 104.1(3) 2_565 1_565 ?
S1 Ag2 S8 121.82(15) 2_565 3_455 ?
S1 Ag2 S8 107.91(18) 1_565 3_455 ?
S1 Ag2 S8 107.91(18) 2_565 4 ?
S1 Ag2 S8 121.82(15) 1_565 4 ?
S8 Ag2 S8 94.5(3) 3_455 4 ?
S1 Ag2 Ag1 52.04(13) 2_565 1_565 ?
S1 Ag2 Ag1 52.04(13) 1_565 1_565 ?
S8 Ag2 Ag1 132.73(13) 3_455 1_565 ?
S8 Ag2 Ag1 132.73(13) 4 1_565 ?
S1 Ag2 Cs3 162.34(14) 2_565 3_455 ?
S1 Ag2 Cs3 64.01(13) 1_565 3_455 ?
S8 Ag2 Cs3 55.76(11) 3_455 3_455 ?
S8 Ag2 Cs3 89.72(13) 4 3_455 ?
Ag1 Ag2 Cs3 114.73(4) 1_565 3_455 ?
S1 Ag2 Cs3 64.01(13) 2_565 4 ?
S1 Ag2 Cs3 162.34(14) 1_565 4 ?
S8 Ag2 Cs3 89.72(13) 3_455 4 ?
S8 Ag2 Cs3 55.76(11) 4 4 ?
Ag1 Ag2 Cs3 114.73(4) 1_565 4 ?
Cs3 Ag2 Cs3 130.55(7) 3_455 4 ?
S1 Ag2 Cs1 63.93(12) 2_565 1_565 ?
S1 Ag2 Cs1 88.03(14) 1_565 1_565 ?
S8 Ag2 Cs1 159.46(15) 3_455 1_565 ?
S8 Ag2 Cs1 65.56(13) 4 1_565 ?
Ag1 Ag2 Cs1 67.35(4) 1_565 1_565 ?
Cs3 Ag2 Cs1 125.41(3) 3_455 1_565 ?
Cs3 Ag2 Cs1 75.10(4) 4 1_565 ?
S1 Ag2 Cs1 88.03(14) 2_565 2_565 ?
S1 Ag2 Cs1 63.93(12) 1_565 2_565 ?
S8 Ag2 Cs1 65.56(13) 3_455 2_565 ?
S8 Ag2 Cs1 159.46(15) 4 2_565 ?
Ag1 Ag2 Cs1 67.35(4) 1_565 2_565 ?
Cs3 Ag2 Cs1 75.10(4) 3_455 2_565 ?
Cs3 Ag2 Cs1 125.41(3) 4 2_565 ?
Cs1 Ag2 Cs1 134.69(8) 1_565 2_565 ?
S7 As1 S3 102.53(19) . . ?
S7 As1 S5 98.44(17) . . ?
S3 As1 S5 94.83(18) . . ?
S7 As1 Cs1 137.69(15) . 6 ?
S3 As1 Cs1 118.16(13) . 6 ?
S5 As1 Cs1 68.59(12) . 6 ?
S7 As1 Cs3 61.46(13) . 7 ?
S3 As1 Cs3 146.59(14) . 7 ?
S5 As1 Cs3 61.98(13) . 7 ?
Cs1 As1 Cs3 77.53(5) 6 7 ?
S7 As1 Cs2 55.63(14) . 4 ?
S3 As1 Cs2 54.09(12) . 4 ?
S5 As1 Cs2 123.65(13) . 4 ?
Cs1 As1 Cs2 163.69(6) 6 4 ?
Cs3 As1 Cs2 117.02(5) 7 4 ?
S7 As1 Cs1 50.77(13) . 6_565 ?
S3 As1 Cs1 116.39(13) . 6_565 ?
S5 As1 Cs1 138.63(14) . 6_565 ?
Cs1 As1 Cs1 113.16(6) 6 6_565 ?
Cs3 As1 Cs1 77.71(5) 7 6_565 ?
Cs2 As1 Cs1 66.05(4) 4 6_565 ?
S1 As2 S5 101.6(2) . . ?
S1 As2 S2 107.5(2) . . ?
S5 As2 S2 98.90(19) . . ?
S8 As3 S6 99.6(2) . . ?
S8 As3 S2 103.7(2) . 4 ?
S6 As3 S2 96.38(18) . 4 ?
S8 As3 Cs3 108.76(17) . 2_655 ?
S6 As3 Cs3 135.20(14) . 2_655 ?
S2 As3 Cs3 109.22(14) 4 2_655 ?
S8 As3 Cs2 156.99(18) . . ?
S6 As3 Cs2 64.20(12) . . ?
S2 As3 Cs2 64.53(12) 4 . ?
Cs3 As3 Cs2 94.06(5) 2_655 . ?
S4 As4 S3 103.08(19) 6 . ?
S4 As4 S6 98.92(19) 6 . ?
S3 As4 S6 88.58(17) . . ?
S4 As4 Cs2 62.07(13) 6 4_545 ?
S3 As4 Cs2 60.23(12) . 4_545 ?
S6 As4 Cs2 57.05(12) . 4_545 ?
S4 As4 Cs1 129.03(14) 6 4 ?
S3 As4 Cs1 117.24(14) . 4 ?
S6 As4 Cs1 111.29(13) . 4 ?
Cs2 As4 Cs1 167.05(7) 4_545 4 ?
As2 S1 Ag2 114.3(2) . 1_545 ?
As2 S1 Ag1 110.3(2) . . ?
Ag2 S1 Ag1 77.58(15) 1_545 . ?
As2 S1 Cs3 92.48(17) . 3_445 ?
Ag2 S1 Cs3 77.44(14) 1_545 3_445 ?
Ag1 S1 Cs3 151.46(18) . 3_445 ?
As2 S1 Cs1 165.6(2) . 2 ?
Ag2 S1 Cs1 78.19(12) 1_545 2 ?
Ag1 S1 Cs1 78.52(12) . 2 ?
Cs3 S1 Cs1 83.05(12) 3_445 2 ?
As2 S1 Cs3 87.97(16) . 3_455 ?
Ag2 S1 Cs3 148.52(18) 1_545 3_455 ?
Ag1 S1 Cs3 73.71(13) . 3_455 ?
Cs3 S1 Cs3 125.78(16) 3_445 3_455 ?
Cs1 S1 Cs3 83.67(11) 2 3_455 ?
As3 S2 As2 108.7(2) 4_545 . ?
As3 S2 Cs1 104.74(15) 4_545 . ?
As2 S2 Cs1 102.70(17) . . ?
As3 S2 Cs2 81.73(15) 4_545 4_545 ?
As2 S2 Cs2 97.04(14) . 4_545 ?
Cs1 S2 Cs2 155.74(15) . 4_545 ?
As3 S2 Cs2 145.19(19) 4_545 . ?
As2 S2 Cs2 102.51(16) . . ?
Cs1 S2 Cs2 82.64(11) . . ?
Cs2 S2 Cs2 79.41(9) 4_545 . ?
As1 S3 As4 101.3(2) . . ?
As1 S3 Cs2 93.51(15) . 4 ?
As4 S3 Cs2 101.10(17) . 4 ?
As1 S3 Cs2 94.15(16) . 4_545 ?
As4 S3 Cs2 85.46(14) . 4_545 ?
Cs2 S3 Cs2 168.75(17) 4 4_545 ?
As1 S3 Cs2 155.06(19) . . ?
As4 S3 Cs2 103.31(18) . . ?
Cs2 S3 Cs2 85.72(11) 4 . ?
Cs2 S3 Cs2 83.87(10) 4_545 . ?
As4 S4 Cs1 96.92(18) 6_556 7_556 ?
As4 S4 Cs2 86.14(15) 6_556 7_556 ?
Cs1 S4 Cs2 85.84(12) 7_556 7_556 ?
As4 S4 Cs1 132.96(18) 6_556 . ?
Cs1 S4 Cs1 124.72(14) 7_556 . ?
Cs2 S4 Cs1 77.14(10) 7_556 . ?
As4 S4 Cs2 143.41(18) 6_556 . ?
Cs1 S4 Cs2 74.64(9) 7_556 . ?
Cs2 S4 Cs2 127.49(14) 7_556 . ?
Cs1 S4 Cs2 75.46(10) . . ?
As2 S5 As1 93.79(19) . . ?
As2 S5 Cs3 98.08(15) . 3_445 ?
As1 S5 Cs3 159.1(2) . 3_445 ?
As2 S5 Cs3 97.51(16) . 7 ?
As1 S5 Cs3 82.40(14) . 7 ?
Cs3 S5 Cs3 79.01(11) 3_445 7 ?
As2 S5 Cs2 99.13(17) . 4_545 ?
As1 S5 Cs2 90.23(14) . 4_545 ?
Cs3 S5 Cs2 104.73(13) 3_445 4_545 ?
Cs3 S5 Cs2 162.20(14) 7 4_545 ?
As2 S5 Cs1 169.36(19) . 6 ?
As1 S5 Cs1 76.32(12) . 6 ?
Cs3 S5 Cs1 92.54(12) 3_445 6 ?
Cs3 S5 Cs1 85.22(11) 7 6 ?
Cs2 S5 Cs1 77.28(9) 4_545 6 ?
As3 S6 As4 100.37(19) . . ?
As3 S6 Cs2 168.04(19) . 4_545 ?
As4 S6 Cs2 87.24(15) . 4_545 ?
As3 S6 Cs2 82.94(15) . . ?
As4 S6 Cs2 103.07(16) . . ?
Cs2 S6 Cs2 86.37(10) 4_545 . ?
As3 S6 Cs1 103.79(15) . 4_545 ?
As4 S6 Cs1 87.96(14) . 4_545 ?
Cs2 S6 Cs1 85.56(12) 4_545 4_545 ?
Cs2 S6 Cs1 166.00(15) . 4_545 ?
As1 S7 Cs1 99.99(16) . 6_565 ?
As1 S7 Cs3 149.3(2) . 3_455 ?
Cs1 S7 Cs3 101.31(13) 6_565 3_455 ?
As1 S7 Cs2 93.79(16) . 4 ?
Cs1 S7 Cs2 85.03(11) 6_565 4 ?
Cs3 S7 Cs2 109.85(13) 3_455 4 ?
As1 S7 Cs3 86.18(16) . 7 ?
Cs1 S7 Cs3 98.08(13) 6_565 7 ?
Cs3 S7 Cs3 69.13(9) 3_455 7 ?
Cs2 S7 Cs3 176.85(16) 4 7 ?
As3 S8 Ag2 89.3(2) . 3_545 ?
As3 S8 Ag1 90.5(2) . 3_545 ?
Ag2 S8 Ag1 86.86(19) 3_545 3_545 ?
As3 S8 Cs3 173.0(3) . . ?
Ag2 S8 Cs3 84.30(13) 3_545 . ?
Ag1 S8 Cs3 86.27(13) 3_545 . ?
As3 S8 Cs1 94.43(17) . 4 ?
Ag2 S8 Cs1 76.41(14) 3_545 4 ?
Ag1 S8 Cs1 162.5(2) 3_545 4 ?
Cs3 S8 Cs1 86.87(12) . 4 ?
As3 S8 Cs1 95.77(17) . 4_545 ?
Ag2 S8 Cs1 159.9(2) 3_545 4_545 ?
Ag1 S8 Cs1 73.68(12) 3_545 4_545 ?
Cs3 S8 Cs1 89.31(12) . 4_545 ?
Cs1 S8 Cs1 122.36(16) 4 4_545 ?

loop_
_geom_bond_atom_site_label_1
_geom_bond_atom_site_label_2
_geom_bond_distance
_geom_bond_site_symmetry_2
_geom_bond_publ_flag
Cs1 S7 3.428(5) 6_566 ?
Cs1 S2 3.467(5) . ?
Cs1 S4 3.565(5) 7_556 ?
Cs1 S6 3.763(5) 4 ?
Cs1 S1 3.819(5) 2 ?
Cs1 S5 3.834(5) 6_556 ?
Cs1 S4 3.876(6) . ?
Cs1 S8 3.898(6) 4_545 ?
Cs1 As1 4.002(3) 6_556 ?
Cs1 S8 4.068(6) 4 ?
Cs1 As4 4.150(2) 4_545 ?
Cs1 Ag2 4.162(2) 1_545 ?
Cs2 S3 3.440(5) 4_545 ?
Cs2 S6 3.448(5) 4 ?
Cs2 S7 3.507(5) 4_545 ?
Cs2 S3 3.574(5) 4 ?
Cs2 S4 3.635(5) 7_556 ?
Cs2 S5 3.668(5) 4 ?
Cs2 S6 3.715(5) . ?
Cs2 S2 3.736(5) 4 ?
Cs2 S3 3.764(6) . ?
Cs2 S2 3.940(5) . ?
Cs2 As3 4.095(3) . ?
Cs2 As4 4.105(2) 4 ?
Cs3 S8 3.397(5) . ?
Cs3 S7 3.452(5) 3_545 ?
Cs3 S5 3.522(5) 3 ?
Cs3 S7 3.548(5) 7 ?
Cs3 S5 3.589(5) 7 ?
Cs3 As3 3.679(3) 2_655 ?
Cs3 S1 3.765(6) 3 ?
Cs3 Cs3 3.972(3) 5_655 ?
Cs3 As1 4.030(3) 7 ?
Cs3 S1 4.075(6) 3_545 ?
Cs3 Ag2 4.0887(18) 3_545 ?
Cs3 Ag1 4.199(2) 3_545 ?
Ag1 S1 2.672(6) . ?
Ag1 S1 2.672(6) 2 ?
Ag1 S8 2.700(6) 4 ?
Ag1 S8 2.700(6) 3_455 ?
Ag1 Ag2 3.310(4) 1_545 ?
Ag1 Cs3 4.199(2) 4 ?
Ag1 Cs3 4.199(2) 3_455 ?
Ag1 Cs1 4.203(2) 2 ?
Ag2 S1 2.611(6) 2_565 ?
Ag2 S1 2.611(6) 1_565 ?
Ag2 S8 2.638(6) 3_455 ?
Ag2 S8 2.638(6) 4 ?
Ag2 Ag1 3.310(4) 1_565 ?
Ag2 Cs3 4.0888(18) 3_455 ?
Ag2 Cs3 4.0888(18) 4 ?
Ag2 Cs1 4.162(2) 1_565 ?
Ag2 Cs1 4.162(2) 2_565 ?
As1 S7 2.161(5) . ?
As1 S3 2.276(6) . ?
As1 S5 2.368(5) . ?
As1 Cs1 4.002(3) 6 ?
As1 Cs3 4.030(3) 7 ?
As1 Cs2 4.239(2) 4 ?
As1 Cs1 4.358(2) 6_565 ?
As2 S1 2.234(5) . ?
As2 S5 2.287(5) . ?
As2 S2 2.299(5) . ?
As3 S8 2.199(5) . ?
As3 S6 2.239(5) . ?
As3 S2 2.298(5) 4 ?
As3 Cs3 3.679(3) 2_655 ?
As4 S4 2.167(5) 6 ?
As4 S3 2.321(5) . ?
As4 S6 2.399(5) . ?
As4 Cs2 4.105(2) 4_545 ?
As4 Cs1 4.150(2) 4 ?
S1 Ag2 2.611(6) 1_545 ?
S1 Cs3 3.765(6) 3_445 ?
S1 Cs1 3.819(5) 2 ?
S1 Cs3 4.075(6) 3_455 ?
S2 As3 2.298(5) 4_545 ?
S2 Cs2 3.736(5) 4_545 ?
S3 Cs2 3.440(5) 4 ?
S3 Cs2 3.574(5) 4_545 ?
S4 As4 2.167(5) 6_556 ?
S4 Cs1 3.565(5) 7_556 ?
S4 Cs2 3.635(5) 7_556 ?
S5 Cs3 3.522(5) 3_445 ?
S5 Cs3 3.589(5) 7 ?
S5 Cs2 3.668(5) 4_545 ?
S5 Cs1 3.834(5) 6 ?
S6 Cs2 3.448(5) 4_545 ?
S6 Cs1 3.763(5) 4_545 ?
S7 Cs1 3.428(5) 6_565 ?
S7 Cs3 3.452(5) 3_455 ?
S7 Cs2 3.507(5) 4 ?
S7 Cs3 3.548(5) 7 ?
S8 Ag2 2.638(6) 3_545 ?
S8 Ag1 2.700(6) 3_545 ?
S8 Cs1 3.898(6) 4 ?
S8 Cs1 4.068(6) 4_545 ?
